data_7022296
loop_
_publ_author_name
'Xu, Feng'
'Tao, Tao'
'Zhang, Kun'
'Wang, Xiao-Xu'
'Huang, Wei'
'You, Xiao-Zeng'

_publ_section_title
;
 C-C bond cleavage in acetonitrile by copper(II)-bipyridine complexes and
 in situ formation of cyano-bridged mixed-valent copper complexes.
;
_journal_issue 10
_journal_name_full 'Dalton transactions (Cambridge, England : 2003)'
_journal_page_first 3631
_journal_page_last 3645
_journal_paper_doi 10.1039/c2dt32281a
_journal_volume 42
_journal_year 2013
_chemical_formula_moiety 'C41 H32 Cu2 N9, 2(C30 H24 Cu N6), 7(F6 P), C2 H3 N'
_chemical_formula_sum 'C103 H83 Cu4 F42 N22 P7'
_chemical_formula_weight 2897.86
_chemical_name_systematic
;
?
;
_space_group_IT_number 2
_symmetry_cell_setting triclinic
_symmetry_space_group_name_Hall '-P 1'
_symmetry_space_group_name_H-M 'P -1'
_atom_sites_solution_hydrogens geom
_atom_sites_solution_primary direct
_atom_sites_solution_secondary difmap
_audit_creation_method SHELXL-97
_cell_angle_alpha 104.058(3)
_cell_angle_beta 92.414(3)
_cell_angle_gamma 98.864(3)
_cell_formula_units_Z 2
_cell_length_a 15.148(3)
_cell_length_b 16.542(3)
_cell_length_c 24.379(4)
_cell_measurement_reflns_used 3315
_cell_measurement_temperature 291(2)
_cell_measurement_theta_max 18.592
_cell_measurement_theta_min 2.372
_cell_volume 5834.9(18)
_computing_cell_refinement SMART
_computing_data_collection 'SMART (Bruker 2000)'
_computing_data_reduction 'SAINT (Bruker 2000)'
_computing_molecular_graphics SHELXTL
_computing_publication_material SHELXTL
_computing_structure_refinement 'SHELXTL (BRUKER 2000)'
_computing_structure_solution 'SHELXTL (BRUKER 2000)'
_diffrn_ambient_temperature 291(2)
_diffrn_detector_area_resol_mean 0
_diffrn_measured_fraction_theta_full 0.986
_diffrn_measured_fraction_theta_max 0.986
_diffrn_measurement_device_type 'Bruker Smart Apex CCD area detector'
_diffrn_measurement_method '\f and \w scans'
_diffrn_radiation_monochromator graphite
_diffrn_radiation_source 'fine-focus sealed tube'
_diffrn_radiation_type MoK\a
_diffrn_radiation_wavelength 0.71073
_diffrn_reflns_av_R_equivalents 0.0643
_diffrn_reflns_av_sigmaI/netI 0.1628
_diffrn_reflns_limit_h_max 18
_diffrn_reflns_limit_h_min -18
_diffrn_reflns_limit_k_max 19
_diffrn_reflns_limit_k_min -18
_diffrn_reflns_limit_l_max 13
_diffrn_reflns_limit_l_min -28
_diffrn_reflns_number 29608
_diffrn_reflns_theta_full 25.00
_diffrn_reflns_theta_max 25.00
_diffrn_reflns_theta_min 1.73
_diffrn_standards_decay_% 0
_diffrn_standards_interval_count 0
_diffrn_standards_interval_time 0
_diffrn_standards_number 0
_exptl_absorpt_coefficient_mu 0.940
_exptl_absorpt_correction_T_max 0.9119
_exptl_absorpt_correction_T_min 0.8956
_exptl_absorpt_correction_type multi-scan
_exptl_absorpt_process_details 'SADABS, Bruker(2000)'
_exptl_crystal_colour blue
_exptl_crystal_density_diffrn 1.649
_exptl_crystal_density_method 'not measured'
_exptl_crystal_description block
_exptl_crystal_F_000 2908
_exptl_crystal_size_max 0.12
_exptl_crystal_size_mid 0.10
_exptl_crystal_size_min 0.10
_refine_diff_density_max 0.501
_refine_diff_density_min -0.351
_refine_diff_density_rms 0.064
_refine_ls_extinction_method none
_refine_ls_goodness_of_fit_ref 0.665
_refine_ls_hydrogen_treatment constr
_refine_ls_matrix_type full
_refine_ls_number_parameters 1604
_refine_ls_number_reflns 20247
_refine_ls_number_restraints 2
_refine_ls_restrained_S_all 0.665
_refine_ls_R_factor_all 0.1576
_refine_ls_R_factor_gt 0.0557
_refine_ls_shift/su_max 0.001
_refine_ls_shift/su_mean 0.000
_refine_ls_structure_factor_coef Fsqd
_refine_ls_weighting_details 'calc w=1/[\s^2^(Fo^2^)+(0.0783P)^2^] where P=(Fo^2^+2Fc^2^)/3'
_refine_ls_weighting_scheme calc
_refine_ls_wR_factor_gt 0.1230
_refine_ls_wR_factor_ref 0.1536
_reflns_number_gt 7314
_reflns_number_total 20247
_reflns_threshold_expression >2sigma(I)
_cod_data_source_file c2dt32281a.txt
_cod_data_source_block 5
_cod_depositor_comments
;
The following automatic conversions were performed:

'_symmetry_cell_setting' value 'Triclinic' changed to 'triclinic'
according to /home/saulius/struct/CIF-dictionaries/cif_core.dic
dictionary named 'cif_core.dic' version 2.4.2 from 2011-04-26.

Automatic conversion script
Id: cif_fix_values 1891 2012-01-12 08:04:46Z andrius 
;
_cod_original_cell_volume 5834.6(18)
_cod_database_code 7022296

loop_
_symmetry_equiv_pos_as_xyz
'x, y, z'
'-x, -y, -z'

loop_
_atom_site_label
_atom_site_type_symbol
_atom_site_fract_x
_atom_site_fract_y
_atom_site_fract_z
_atom_site_U_iso_or_equiv
_atom_site_adp_type
_atom_site_occupancy
_atom_site_symmetry_multiplicity
_atom_site_calc_flag
_atom_site_refinement_flags
Cu1 Cu 0.34641(4) 0.65888(4) 0.43670(3) 0.0519(2) Uani 1 1 d .
Cu2 Cu 0.17487(4) 0.85857(4) 0.56837(3) 0.0545(2) Uani 1 1 d .
Cu3 Cu 0.52451(5) 0.23980(4) 0.16349(3) 0.0672(2) Uani 1 1 d .
Cu4 Cu 0.08681(5) 0.29917(5) 0.84971(3) 0.0674(2) Uani 1 1 d .
C1 C 0.1735(4) 0.5445(4) 0.4258(3) 0.0673(17) Uani 1 1 d .
H1 H 0.1854 0.5498 0.4643 0.081 Uiso 1 1 calc R
C2 C 0.0965(4) 0.4937(4) 0.3990(3) 0.079(2) Uani 1 1 d .
H2 H 0.0570 0.4652 0.4189 0.095 Uiso 1 1 calc R
C3 C 0.0790(4) 0.4855(4) 0.3432(4) 0.082(2) Uani 1 1 d .
H3 H 0.0268 0.4515 0.3239 0.098 Uiso 1 1 calc R
C4 C 0.1390(4) 0.5280(4) 0.3150(3) 0.0735(18) Uani 1 1 d .
H4 H 0.1274 0.5224 0.2763 0.088 Uiso 1 1 calc R
C5 C 0.2166(3) 0.5790(3) 0.3432(2) 0.0515(14) Uani 1 1 d .
C6 C 0.2846(4) 0.6286(3) 0.3180(2) 0.0487(14) Uani 1 1 d .
C7 C 0.2807(4) 0.6271(4) 0.2611(3) 0.0721(18) Uani 1 1 d .
H7 H 0.2331 0.5938 0.2364 0.086 Uiso 1 1 calc R
C8 C 0.3483(5) 0.6756(4) 0.2416(3) 0.0782(19) Uani 1 1 d .
H8 H 0.3465 0.6753 0.2033 0.094 Uiso 1 1 calc R
C9 C 0.4172(4) 0.7236(4) 0.2776(3) 0.0676(17) Uani 1 1 d .
H9 H 0.4629 0.7569 0.2648 0.081 Uiso 1 1 calc R
C10 C 0.4179(4) 0.7218(3) 0.3345(2) 0.0530(14) Uani 1 1 d .
H10 H 0.4655 0.7542 0.3596 0.064 Uiso 1 1 calc R
C11 C 0.3842(4) 0.4765(4) 0.4096(2) 0.0622(16) Uani 1 1 d .
H11 H 0.3233 0.4587 0.3988 0.075 Uiso 1 1 calc R
C12 C 0.4412(5) 0.4167(4) 0.4005(2) 0.0730(18) Uani 1 1 d .
H12 H 0.4186 0.3599 0.3843 0.088 Uiso 1 1 calc R
C13 C 0.5297(5) 0.4426(4) 0.4155(3) 0.0770(19) Uani 1 1 d .
H13 H 0.5688 0.4038 0.4090 0.092 Uiso 1 1 calc R
C14 C 0.5619(4) 0.5263(4) 0.4404(2) 0.0670(17) Uani 1 1 d .
H14 H 0.6227 0.5445 0.4512 0.080 Uiso 1 1 calc R
C15 C 0.5028(4) 0.5835(4) 0.4492(2) 0.0521(14) Uani 1 1 d .
C16 C 0.5297(4) 0.6737(4) 0.4749(2) 0.0521(14) Uani 1 1 d .
C17 C 0.6132(4) 0.7114(4) 0.5030(2) 0.0670(17) Uani 1 1 d .
H17 H 0.6561 0.6784 0.5074 0.080 Uiso 1 1 calc R
C18 C 0.6321(4) 0.7978(5) 0.5243(2) 0.0739(19) Uani 1 1 d .
H18 H 0.6871 0.8234 0.5441 0.089 Uiso 1 1 calc R
C19 C 0.5699(4) 0.8449(4) 0.5160(3) 0.0720(18) Uani 1 1 d .
H19 H 0.5823 0.9036 0.5285 0.086 Uiso 1 1 calc R
C20 C 0.4878(4) 0.8044(4) 0.4889(2) 0.0597(16) Uani 1 1 d .
H20 H 0.4449 0.8372 0.4839 0.072 Uiso 1 1 calc R
C21 C 0.3465(4) 0.9705(4) 0.5711(3) 0.0627(16) Uani 1 1 d .
H21 H 0.3341 0.9574 0.5319 0.075 Uiso 1 1 calc R
C22 C 0.4258(4) 1.0220(4) 0.5941(3) 0.0720(18) Uani 1 1 d .
H22 H 0.4666 1.0430 0.5714 0.086 Uiso 1 1 calc R
C23 C 0.4422(4) 1.0409(4) 0.6510(3) 0.080(2) Uani 1 1 d .
H23 H 0.4955 1.0754 0.6680 0.096 Uiso 1 1 calc R
C24 C 0.3823(4) 1.0105(4) 0.6836(3) 0.0730(18) Uani 1 1 d .
H24 H 0.3934 1.0249 0.7229 0.088 Uiso 1 1 calc R
C25 C 0.3037(4) 0.9573(4) 0.6577(3) 0.0566(15) Uani 1 1 d .
C26 C 0.2355(4) 0.9156(4) 0.6880(3) 0.0571(15) Uani 1 1 d .
C27 C 0.2400(4) 0.9315(5) 0.7465(3) 0.084(2) Uani 1 1 d .
H27 H 0.2852 0.9719 0.7689 0.101 Uiso 1 1 calc R
C28 C 0.1752(6) 0.8853(6) 0.7707(3) 0.107(3) Uani 1 1 d .
H28 H 0.1774 0.8947 0.8100 0.128 Uiso 1 1 calc R
C29 C 0.1090(5) 0.8269(5) 0.7382(4) 0.099(2) Uani 1 1 d .
H29 H 0.0659 0.7953 0.7541 0.119 Uiso 1 1 calc R
C30 C 0.1082(4) 0.8163(4) 0.6795(3) 0.0780(19) Uani 1 1 d .
H30 H 0.0625 0.7775 0.6563 0.094 Uiso 1 1 calc R
C31 C 0.1270(4) 1.0366(4) 0.5876(2) 0.0631(16) Uani 1 1 d .
H31 H 0.1878 1.0575 0.5967 0.076 Uiso 1 1 calc R
C32 C 0.0669(4) 1.0929(4) 0.5936(2) 0.0724(18) Uani 1 1 d .
H32 H 0.0874 1.1509 0.6055 0.087 Uiso 1 1 calc R
C33 C -0.0229(4) 1.0620(4) 0.5818(3) 0.0742(19) Uani 1 1 d .
H33 H -0.0643 1.0987 0.5867 0.089 Uiso 1 1 calc R
C34 C -0.0511(4) 0.9766(4) 0.5629(2) 0.0701(18) Uani 1 1 d .
H34 H -0.1118 0.9548 0.5547 0.084 Uiso 1 1 calc R
C35 C 0.0111(3) 0.9231(3) 0.5561(2) 0.0514(14) Uani 1 1 d .
C36 C -0.0117(4) 0.8308(4) 0.5344(2) 0.0518(14) Uani 1 1 d .
C37 C -0.0953(4) 0.7886(4) 0.5102(2) 0.0700(18) Uani 1 1 d .
H37 H -0.1417 0.8186 0.5075 0.084 Uiso 1 1 calc R
C38 C -0.1095(4) 0.7022(4) 0.4900(3) 0.0788(19) Uani 1 1 d .
H38 H -0.1653 0.6730 0.4730 0.095 Uiso 1 1 calc R
C39 C -0.0406(5) 0.6600(4) 0.4954(2) 0.0744(18) Uani 1 1 d .
H39 H -0.0489 0.6014 0.4825 0.089 Uiso 1 1 calc R
C40 C 0.0415(4) 0.7049(4) 0.5201(3) 0.0710(18) Uani 1 1 d .
H40 H 0.0882 0.6757 0.5239 0.085 Uiso 1 1 calc R
C41 C 0.2426(3) 0.7807(3) 0.5188(2) 0.0563(14) Uani 0.50 1 d P
N9' N 0.2426(3) 0.7807(3) 0.5188(2) 0.0563(14) Uani 0.50 1 d P
C42 C 0.7266(5) 0.2948(4) 0.1640(2) 0.0725(18) Uani 1 1 d .
H42 H 0.7267 0.2428 0.1386 0.087 Uiso 1 1 calc R
C43 C 0.8066(4) 0.3454(5) 0.1833(3) 0.081(2) Uani 1 1 d .
H43 H 0.8600 0.3275 0.1723 0.097 Uiso 1 1 calc R
C44 C 0.8072(5) 0.4226(5) 0.2189(3) 0.0808(19) Uani 1 1 d .
H44 H 0.8611 0.4590 0.2325 0.097 Uiso 1 1 calc R
C45 C 0.7269(5) 0.4462(4) 0.2347(2) 0.0725(18) Uani 1 1 d .
H45 H 0.7264 0.4990 0.2591 0.087 Uiso 1 1 calc R
C46 C 0.6476(4) 0.3925(4) 0.2148(2) 0.0581(15) Uani 1 1 d .
C47 C 0.5593(4) 0.4108(4) 0.2306(2) 0.0590(15) Uani 1 1 d .
C48 C 0.5459(5) 0.4886(4) 0.2627(3) 0.083(2) Uani 1 1 d .
H48 H 0.5935 0.5330 0.2756 0.100 Uiso 1 1 calc R
C49 C 0.4600(6) 0.4977(5) 0.2746(3) 0.099(2) Uani 1 1 d .
H49 H 0.4494 0.5496 0.2958 0.118 Uiso 1 1 calc R
C50 C 0.3904(5) 0.4340(5) 0.2566(3) 0.091(2) Uani 1 1 d .
H50 H 0.3322 0.4413 0.2648 0.109 Uiso 1 1 calc R
C51 C 0.4084(4) 0.3566(4) 0.2254(3) 0.0753(19) Uani 1 1 d .
H51 H 0.3616 0.3110 0.2137 0.090 Uiso 1 1 calc R
C52 C 0.6152(5) 0.2260(4) 0.2863(3) 0.0783(19) Uani 1 1 d .
H52 H 0.6691 0.2525 0.2769 0.094 Uiso 1 1 calc R
C53 C 0.6100(5) 0.2210(4) 0.3415(3) 0.080(2) Uani 1 1 d .
H53 H 0.6581 0.2430 0.3687 0.096 Uiso 1 1 calc R
C54 C 0.5299(7) 0.1818(5) 0.3543(3) 0.105(3) Uani 1 1 d .
H54 H 0.5227 0.1774 0.3912 0.126 Uiso 1 1 calc R
C55 C 0.4604(5) 0.1491(5) 0.3134(4) 0.095(2) Uani 1 1 d .
H55 H 0.4064 0.1217 0.3219 0.114 Uiso 1 1 calc R
C56 C 0.4721(5) 0.1576(4) 0.2589(3) 0.0702(18) Uani 1 1 d .
C57 C 0.4000(5) 0.1269(4) 0.2122(3) 0.0728(19) Uani 1 1 d .
C58 C 0.3271(6) 0.0669(5) 0.2142(4) 0.101(2) Uani 1 1 d .
H58 H 0.3214 0.0447 0.2457 0.122 Uiso 1 1 calc R
C59 C 0.2629(6) 0.0403(5) 0.1693(5) 0.118(3) Uani 1 1 d .
H59 H 0.2143 -0.0014 0.1697 0.142 Uiso 1 1 calc R
C60 C 0.2707(6) 0.0753(6) 0.1238(4) 0.120(3) Uani 1 1 d .
H60 H 0.2270 0.0594 0.0935 0.143 Uiso 1 1 calc R
C61 C 0.3429(5) 0.1329(5) 0.1246(3) 0.099(2) Uani 1 1 d .
H61 H 0.3483 0.1559 0.0934 0.118 Uiso 1 1 calc R
C62 C 0.5884(5) 0.0825(5) 0.1129(3) 0.090(2) Uani 1 1 d .
H62 H 0.5847 0.0747 0.1493 0.108 Uiso 1 1 calc R
C63 C 0.6189(5) 0.0219(5) 0.0716(4) 0.109(3) Uani 1 1 d .
H63 H 0.6353 -0.0259 0.0800 0.131 Uiso 1 1 calc R
C64 C 0.6242(6) 0.0341(6) 0.0187(4) 0.116(3) Uani 1 1 d .
H64 H 0.6445 -0.0056 -0.0097 0.139 Uiso 1 1 calc R
C65 C 0.5998(5) 0.1045(6) 0.0073(3) 0.105(3) Uani 1 1 d .
H65 H 0.6033 0.1132 -0.0289 0.125 Uiso 1 1 calc R
C66 C 0.5697(4) 0.1630(5) 0.0498(3) 0.0752(19) Uani 1 1 d .
C67 C 0.5412(5) 0.2396(5) 0.0402(3) 0.082(2) Uani 1 1 d .
C68 C 0.5604(6) 0.2717(6) -0.0061(3) 0.113(3) Uani 1 1 d .
H68 H 0.5968 0.2463 -0.0325 0.136 Uiso 1 1 calc R
C69 C 0.5250(7) 0.3429(7) -0.0133(4) 0.135(3) Uani 1 1 d .
H69 H 0.5368 0.3643 -0.0447 0.162 Uiso 1 1 calc R
C70 C 0.4739(6) 0.3794(6) 0.0262(4) 0.119(3) Uani 1 1 d .
H70 H 0.4490 0.4259 0.0225 0.143 Uiso 1 1 calc R
C71 C 0.4595(5) 0.3460(6) 0.0722(4) 0.107(2) Uani 1 1 d .
H71 H 0.4251 0.3724 0.0996 0.128 Uiso 1 1 calc R
C72 C -0.0858(5) 0.2383(4) 0.8932(3) 0.087(2) Uani 1 1 d .
H72 H -0.0522 0.2461 0.9275 0.105 Uiso 1 1 calc R
C73 C -0.1753(6) 0.2060(5) 0.8893(4) 0.111(3) Uani 1 1 d .
H73 H -0.2022 0.1946 0.9208 0.133 Uiso 1 1 calc R
C74 C -0.2236(5) 0.1911(5) 0.8395(4) 0.108(3) Uani 1 1 d .
H74 H -0.2840 0.1673 0.8356 0.130 Uiso 1 1 calc R
C75 C -0.1824(5) 0.2115(4) 0.7940(3) 0.089(2) Uani 1 1 d .
H75 H -0.2146 0.2008 0.7590 0.107 Uiso 1 1 calc R
C76 C -0.0938(4) 0.2477(4) 0.8010(3) 0.0635(16) Uani 1 1 d .
C77 C -0.0447(4) 0.2748(3) 0.7560(3) 0.0609(16) Uani 1 1 d .
C78 C -0.0828(4) 0.2681(4) 0.7022(3) 0.0755(19) Uani 1 1 d .
H78 H -0.1427 0.2439 0.6921 0.091 Uiso 1 1 calc R
C79 C -0.0311(6) 0.2976(5) 0.6638(3) 0.088(2) Uani 1 1 d .
H79 H -0.0553 0.2932 0.6273 0.106 Uiso 1 1 calc R
C80 C 0.0573(5) 0.3336(4) 0.6805(3) 0.081(2) Uani 1 1 d .
H80 H 0.0930 0.3558 0.6557 0.098 Uiso 1 1 calc R
C81 C 0.0918(4) 0.3365(4) 0.7335(3) 0.0701(17) Uani 1 1 d .
H81 H 0.1521 0.3586 0.7438 0.084 Uiso 1 1 calc R
C82 C 0.0265(5) 0.4717(5) 0.9152(3) 0.092(2) Uani 1 1 d .
H82 H -0.0311 0.4405 0.9104 0.111 Uiso 1 1 calc R
C83 C 0.0379(7) 0.5569(5) 0.9412(3) 0.108(3) Uani 1 1 d .
H83 H -0.0105 0.5825 0.9540 0.130 Uiso 1 1 calc R
C84 C 0.1207(8) 0.6018(5) 0.9474(3) 0.111(3) Uani 1 1 d .
H84 H 0.1307 0.6595 0.9645 0.133 Uiso 1 1 calc R
C85 C 0.1913(5) 0.5619(5) 0.9282(3) 0.092(2) Uani 1 1 d .
H85 H 0.2493 0.5922 0.9325 0.111 Uiso 1 1 calc R
C86 C 0.1746(5) 0.4763(4) 0.9027(2) 0.0698(17) Uani 1 1 d .
C87 C 0.2446(4) 0.4280(5) 0.8792(3) 0.0693(17) Uani 1 1 d .
C88 C 0.3342(5) 0.4634(5) 0.8864(3) 0.093(2) Uani 1 1 d .
H88 H 0.3526 0.5198 0.9059 0.112 Uiso 1 1 calc R
C89 C 0.3962(5) 0.4140(7) 0.8643(4) 0.111(3) Uani 1 1 d .
H89 H 0.4571 0.4359 0.8712 0.134 Uiso 1 1 calc R
C90 C 0.3693(5) 0.3353(7) 0.8333(3) 0.107(3) Uani 1 1 d .
H90 H 0.4105 0.3031 0.8162 0.129 Uiso 1 1 calc R
C91 C 0.2784(5) 0.3022(5) 0.8270(3) 0.092(2) Uani 1 1 d .
H91 H 0.2594 0.2464 0.8066 0.110 Uiso 1 1 calc R
C92 C 0.1584(5) 0.2845(5) 0.9601(3) 0.094(2) Uani 1 1 d .
H92 H 0.1675 0.3432 0.9674 0.113 Uiso 1 1 calc R
C93 C 0.1839(6) 0.2464(7) 1.0020(3) 0.138(3) Uani 1 1 d .
H93 H 0.2115 0.2789 1.0369 0.166 Uiso 1 1 calc R
C94 C 0.1673(8) 0.1606(7) 0.9905(5) 0.163(4) Uani 1 1 d .
H94 H 0.1840 0.1344 1.0181 0.195 Uiso 1 1 calc R
C95 C 0.1268(7) 0.1115(6) 0.9394(4) 0.141(4) Uani 1 1 d .
H95 H 0.1128 0.0529 0.9324 0.169 Uiso 1 1 calc R
C96 C 0.1074(5) 0.1542(5) 0.8983(3) 0.089(2) Uani 1 1 d .
C97 C 0.0682(5) 0.1061(5) 0.8414(3) 0.082(2) Uani 1 1 d .
C98 C 0.0135(6) 0.0289(5) 0.8324(4) 0.117(3) Uani 1 1 d .
H98 H -0.0001 0.0053 0.8626 0.140 Uiso 1 1 calc R
C99 C -0.0210(6) -0.0131(6) 0.7780(5) 0.127(3) Uani 1 1 d .
H99 H -0.0574 -0.0658 0.7708 0.153 Uiso 1 1 calc R
C100 C -0.0007(7) 0.0244(6) 0.7342(4) 0.128(3) Uani 1 1 d .
H100 H -0.0233 -0.0022 0.6971 0.154 Uiso 1 1 calc R
C101 C 0.0549(5) 0.1033(5) 0.7473(3) 0.109(3) Uani 1 1 d .
H101 H 0.0696 0.1286 0.7180 0.131 Uiso 1 1 calc R
C41' C 0.2828(3) 0.7358(3) 0.4903(2) 0.0558(14) Uani 0.50 1 d P
F1 F 0.2223(3) 0.8572(3) 0.4036(2) 0.168(2) Uani 1 1 d .
F2 F 0.2557(2) 0.9934(3) 0.43916(18) 0.145(2) Uani 1 1 d .
F3 F 0.1983(2) 0.9387(3) 0.34939(15) 0.1087(13) Uani 1 1 d .
F4 F 0.3428(3) 1.0050(3) 0.3707(2) 0.1403(16) Uani 1 1 d .
F5 F 0.3654(2) 0.9216(3) 0.42496(15) 0.1032(13) Uani 1 1 d .
F6 F 0.3093(3) 0.8682(3) 0.33512(19) 0.160(2) Uani 1 1 d .
F7 F 0.7775(3) 0.5162(3) 0.4388(2) 0.167(2) Uani 1 1 d .
F8 F 0.7485(3) 0.3872(4) 0.4300(2) 0.195(3) Uani 1 1 d .
F9 F 0.8578(3) 0.5002(4) 0.3676(2) 0.166(2) Uani 1 1 d .
F10 F 0.8319(4) 0.3657(4) 0.3572(3) 0.234(4) Uani 1 1 d .
F11 F 0.7182(2) 0.4293(3) 0.35597(16) 0.1200(15) Uani 1 1 d .
F12 F 0.8904(2) 0.4506(2) 0.43956(16) 0.1029(12) Uani 1 1 d .
F13 F 0.5535(4) 0.9607(3) 0.18347(19) 0.176(2) Uani 1 1 d .
F14 F 0.4431(3) 0.8939(3) 0.21725(18) 0.1418(17) Uani 1 1 d .
F15 F 0.5684(4) 0.8460(3) 0.2026(2) 0.186(2) Uani 1 1 d U
F16 F 0.5567(4) 0.8535(4) 0.1138(2) 0.200(3) Uani 1 1 d .
F17 F 0.4305(3) 0.9030(3) 0.12779(17) 0.1493(18) Uani 1 1 d .
F18 F 0.4487(3) 0.7805(3) 0.14687(19) 0.1498(18) Uani 1 1 d .
F19 F 0.2668(6) 0.6038(5) 0.0733(4) 0.267(4) Uani 1 1 d .
F20 F 0.2170(4) 0.5431(5) 0.1344(2) 0.231(4) Uani 1 1 d .
F21 F 0.3586(4) 0.5461(4) 0.1148(2) 0.208(3) Uani 1 1 d .
F22 F 0.2705(5) 0.4284(5) 0.0900(3) 0.233(3) Uani 1 1 d .
F23 F 0.3113(4) 0.4901(4) 0.0264(2) 0.186(2) Uani 1 1 d .
F24 F 0.1741(3) 0.4809(4) 0.0474(2) 0.197(3) Uani 1 1 d .
F25 F 0.6139(3) 0.6775(3) 0.36744(17) 0.1222(15) Uani 1 1 d .
F26 F 0.6676(4) 0.8109(3) 0.3874(2) 0.175(2) Uani 1 1 d .
F27 F 0.7584(3) 0.7263(4) 0.3921(2) 0.173(2) Uani 1 1 d .
F28 F 0.7131(3) 0.6539(2) 0.3036(2) 0.147(2) Uani 1 1 d .
F29 F 0.7684(3) 0.7886(2) 0.32324(18) 0.1225(15) Uani 1 1 d .
F30 F 0.6252(3) 0.7432(4) 0.3002(2) 0.180(2) Uani 1 1 d .
F31 F 0.1035(4) 0.2761(4) 0.3397(4) 0.291(5) Uani 1 1 d .
F32 F 0.2236(4) 0.3005(4) 0.3935(2) 0.213(3) Uani 1 1 d .
F33 F 0.1508(7) 0.1752(4) 0.3531(3) 0.286(4) Uani 1 1 d .
F34 F 0.2825(5) 0.2355(5) 0.3266(4) 0.300(5) Uani 1 1 d .
F35 F 0.1657(6) 0.1994(5) 0.2745(3) 0.266(4) Uani 1 1 d .
F36 F 0.2221(4) 0.3344(4) 0.3166(2) 0.187(2) Uani 1 1 d .
F37 F 0.9739(4) 0.0986(3) 0.0605(3) 0.180(2) Uani 1 1 d .
F38 F 0.8687(7) 0.0749(5) -0.0056(3) 0.312(6) Uani 1 1 d .
F39 F 0.8348(4) 0.0851(6) 0.0771(4) 0.262(4) Uani 1 1 d .
F40 F 0.8116(3) 0.1823(3) 0.0330(3) 0.178(2) Uani 1 1 d .
F41 F 0.9133(5) 0.2044(5) 0.1034(3) 0.253(4) Uani 1 1 d .
F42 F 0.9534(4) 0.2013(5) 0.0234(3) 0.226(3) Uani 1 1 d .
N1 N 0.2328(3) 0.5873(3) 0.3993(2) 0.0523(12) Uani 1 1 d .
N2 N 0.3535(3) 0.6758(3) 0.35414(17) 0.0465(11) Uani 1 1 d .
N3 N 0.4141(3) 0.5580(3) 0.43323(17) 0.0512(11) Uani 1 1 d .
N4 N 0.4663(3) 0.7206(3) 0.46921(17) 0.0514(11) Uani 1 1 d .
N5 N 0.2860(3) 0.9380(3) 0.6016(2) 0.0534(12) Uani 1 1 d .
N6 N 0.1703(3) 0.8594(3) 0.65540(19) 0.0555(12) Uani 1 1 d .
N7 N 0.0998(3) 0.9529(3) 0.56893(16) 0.0495(11) Uani 1 1 d .
N8 N 0.0563(3) 0.7893(3) 0.53870(17) 0.0523(12) Uani 1 1 d .
N9 N 0.2828(3) 0.7358(3) 0.4903(2) 0.0558(14) Uani 0.50 1 d P
N10 N 0.6473(3) 0.3153(3) 0.17929(19) 0.0613(13) Uani 1 1 d .
N11 N 0.4908(3) 0.3465(3) 0.21178(18) 0.0618(13) Uani 1 1 d .
N12 N 0.5487(4) 0.1955(3) 0.2451(2) 0.0663(14) Uani 1 1 d .
N13 N 0.4082(4) 0.1602(3) 0.1668(3) 0.0750(15) Uani 1 1 d .
N14 N 0.5644(3) 0.1513(3) 0.1021(2) 0.0712(14) Uani 1 1 d .
N15 N 0.4913(4) 0.2787(4) 0.0802(2) 0.0831(16) Uani 1 1 d .
N16 N -0.0441(3) 0.2595(3) 0.8496(2) 0.0687(14) Uani 1 1 d .
N17 N 0.0424(3) 0.3087(3) 0.7712(2) 0.0608(13) Uani 1 1 d .
N18 N 0.0928(4) 0.4317(3) 0.8967(2) 0.0687(14) Uani 1 1 d .
N19 N 0.2171(3) 0.3484(3) 0.8494(2) 0.0681(14) Uani 1 1 d .
N20 N 0.1213(3) 0.2378(4) 0.9098(2) 0.0752(15) Uani 1 1 d .
N21 N 0.0878(4) 0.1441(4) 0.8004(3) 0.0898(17) Uani 1 1 d .
P1 P 0.28249(11) 0.93062(11) 0.38682(7) 0.0671(5) Uani 1 1 d .
P2 P 0.80489(12) 0.43916(12) 0.39601(8) 0.0720(5) Uani 1 1 d .
P3 P 0.49536(16) 0.87370(15) 0.16549(9) 0.0974(7) Uani 1 1 d U
P4 P 0.26592(17) 0.5162(2) 0.08217(10) 0.1165(8) Uani 1 1 d .
P5 P 0.69170(12) 0.73344(11) 0.34651(8) 0.0702(5) Uani 1 1 d .
P6 P 0.19069(15) 0.25086(15) 0.33325(10) 0.0970(7) Uani 1 1 d .
P7 P 0.89260(18) 0.13928(15) 0.04626(11) 0.1049(7) Uani 1 1 d .
N22 N 0.0306(9) 0.4093(16) 0.1974(7) 0.351(13) Uani 1 1 d .
C102 C 0.0764(11) 0.3530(13) 0.1805(7) 0.263(14) Uani 1 1 d D
C103 C 0.1297(11) 0.3001(12) 0.1600(7) 0.275(10) Uani 1 1 d D
H10A H 0.1525 0.3124 0.1262 0.413 Uiso 1 1 calc R
H10B H 0.0970 0.2434 0.1510 0.413 Uiso 1 1 calc R
H10C H 0.1787 0.3056 0.1877 0.413 Uiso 1 1 calc R

loop_
_atom_site_aniso_label
_atom_site_aniso_U_11
_atom_site_aniso_U_22
_atom_site_aniso_U_33
_atom_site_aniso_U_23
_atom_site_aniso_U_13
_atom_site_aniso_U_12
Cu1 0.0498(4) 0.0568(4) 0.0459(4) 0.0077(3) 0.0055(3) 0.0070(3)
Cu2 0.0442(4) 0.0542(5) 0.0607(5) 0.0071(3) -0.0003(3) 0.0081(3)
Cu3 0.0764(5) 0.0607(5) 0.0589(5) 0.0052(4) 0.0147(4) 0.0082(4)
Cu4 0.0662(5) 0.0726(5) 0.0606(5) 0.0139(4) 0.0051(4) 0.0079(4)
C1 0.053(4) 0.068(4) 0.076(5) 0.015(4) 0.013(4) -0.001(3)
C2 0.058(4) 0.078(5) 0.097(6) 0.020(4) 0.019(4) -0.003(4)
C3 0.044(4) 0.077(5) 0.114(7) 0.013(5) -0.009(4) 0.001(3)
C4 0.058(4) 0.087(5) 0.069(5) 0.012(4) -0.013(4) 0.010(4)
C5 0.045(3) 0.050(4) 0.055(4) 0.002(3) -0.002(3) 0.013(3)
C6 0.050(3) 0.054(4) 0.041(4) 0.009(3) 0.005(3) 0.011(3)
C7 0.075(4) 0.087(5) 0.050(4) 0.012(4) -0.002(3) 0.012(4)
C8 0.102(5) 0.092(5) 0.044(4) 0.020(4) 0.009(4) 0.024(5)
C9 0.078(5) 0.075(5) 0.058(4) 0.027(4) 0.019(4) 0.021(4)
C10 0.053(4) 0.055(4) 0.052(4) 0.012(3) 0.012(3) 0.014(3)
C11 0.059(4) 0.062(4) 0.065(4) 0.017(3) 0.002(3) 0.010(3)
C12 0.096(5) 0.044(4) 0.080(5) 0.015(3) 0.004(4) 0.020(4)
C13 0.077(5) 0.070(5) 0.094(5) 0.024(4) 0.020(4) 0.032(4)
C14 0.057(4) 0.072(5) 0.075(4) 0.021(4) 0.005(3) 0.018(4)
C15 0.053(4) 0.056(4) 0.051(4) 0.021(3) 0.008(3) 0.008(3)
C16 0.048(4) 0.063(4) 0.045(3) 0.016(3) 0.011(3) 0.005(3)
C17 0.055(4) 0.072(5) 0.076(5) 0.025(4) 0.010(3) 0.008(3)
C18 0.064(4) 0.088(6) 0.059(4) 0.014(4) 0.000(3) -0.009(4)
C19 0.067(4) 0.056(4) 0.078(5) 0.000(3) 0.004(4) -0.011(4)
C20 0.059(4) 0.067(4) 0.053(4) 0.015(3) 0.012(3) 0.010(3)
C21 0.057(4) 0.063(4) 0.066(4) 0.010(3) 0.007(3) 0.012(3)
C22 0.056(4) 0.071(5) 0.087(5) 0.025(4) 0.007(4) -0.003(3)
C23 0.060(4) 0.074(5) 0.096(6) 0.020(4) -0.007(4) -0.010(4)
C24 0.067(4) 0.075(5) 0.064(4) 0.003(4) -0.007(4) 0.000(4)
C25 0.051(4) 0.062(4) 0.057(4) 0.014(3) 0.002(3) 0.014(3)
C26 0.051(4) 0.069(4) 0.053(4) 0.011(3) 0.006(3) 0.025(3)
C27 0.076(5) 0.110(6) 0.068(5) 0.025(4) 0.016(4) 0.018(4)
C28 0.106(6) 0.155(8) 0.065(5) 0.031(5) 0.016(5) 0.036(6)
C29 0.086(6) 0.124(7) 0.102(7) 0.052(6) 0.036(5) 0.020(5)
C30 0.060(4) 0.087(5) 0.092(6) 0.035(4) 0.007(4) 0.009(4)
C31 0.053(4) 0.056(4) 0.075(4) 0.009(3) 0.005(3) 0.005(3)
C32 0.083(5) 0.049(4) 0.085(5) 0.007(3) 0.011(4) 0.025(4)
C33 0.061(4) 0.069(5) 0.091(5) 0.009(4) 0.011(4) 0.023(4)
C34 0.042(3) 0.074(5) 0.091(5) 0.011(4) 0.009(3) 0.012(3)
C35 0.042(3) 0.058(4) 0.055(4) 0.014(3) 0.003(3) 0.008(3)
C36 0.049(4) 0.056(4) 0.050(4) 0.011(3) 0.008(3) 0.007(3)
C37 0.048(4) 0.061(4) 0.096(5) 0.017(4) -0.006(3) 0.001(3)
C38 0.056(4) 0.076(5) 0.100(5) 0.028(4) -0.014(4) -0.008(4)
C39 0.080(5) 0.055(4) 0.079(5) 0.016(3) -0.005(4) -0.010(4)
C40 0.071(4) 0.052(4) 0.090(5) 0.017(4) -0.011(4) 0.017(3)
C41 0.053(3) 0.052(3) 0.062(4) 0.011(3) 0.003(3) 0.008(3)
N9' 0.053(3) 0.052(3) 0.062(4) 0.011(3) 0.003(3) 0.008(3)
C42 0.076(5) 0.070(5) 0.068(4) 0.010(3) 0.018(4) 0.013(4)
C43 0.064(5) 0.096(6) 0.088(5) 0.030(4) 0.015(4) 0.014(4)
C44 0.083(5) 0.085(5) 0.071(5) 0.018(4) 0.005(4) 0.004(4)
C45 0.083(5) 0.067(4) 0.064(4) 0.013(3) 0.013(4) 0.007(4)
C46 0.075(4) 0.055(4) 0.046(4) 0.015(3) 0.011(3) 0.011(3)
C47 0.072(4) 0.056(4) 0.051(4) 0.015(3) 0.017(3) 0.014(4)
C48 0.084(5) 0.065(5) 0.091(5) 0.000(4) 0.023(4) 0.011(4)
C49 0.119(7) 0.064(5) 0.114(6) 0.015(4) 0.031(5) 0.026(5)
C50 0.083(5) 0.085(6) 0.109(6) 0.018(5) 0.036(4) 0.025(5)
C51 0.074(5) 0.062(4) 0.087(5) 0.014(4) 0.021(4) 0.007(4)
C52 0.087(5) 0.073(5) 0.075(5) 0.015(4) 0.017(4) 0.016(4)
C53 0.113(6) 0.072(5) 0.062(5) 0.028(4) 0.005(4) 0.025(4)
C54 0.137(8) 0.121(7) 0.074(6) 0.045(5) 0.035(6) 0.034(6)
C55 0.093(6) 0.106(6) 0.098(7) 0.047(5) 0.038(5) 0.013(5)
C56 0.077(5) 0.061(4) 0.078(5) 0.018(4) 0.023(4) 0.021(4)
C57 0.071(5) 0.054(4) 0.091(6) 0.010(4) 0.038(4) 0.010(4)
C58 0.098(6) 0.089(6) 0.123(7) 0.036(5) 0.032(5) 0.011(5)
C59 0.086(6) 0.084(6) 0.176(10) 0.032(7) 0.026(7) -0.013(5)
C60 0.090(7) 0.104(7) 0.138(9) 0.004(6) -0.010(6) -0.016(5)
C61 0.090(6) 0.106(6) 0.086(6) 0.013(5) -0.007(5) -0.003(5)
C62 0.119(6) 0.075(5) 0.075(5) 0.016(4) 0.021(4) 0.013(5)
C63 0.135(7) 0.076(6) 0.110(7) -0.003(5) 0.022(6) 0.033(5)
C64 0.137(7) 0.114(8) 0.078(7) -0.017(6) 0.026(5) 0.025(6)
C65 0.127(7) 0.099(6) 0.074(6) -0.001(5) 0.019(5) 0.010(5)
C66 0.079(5) 0.079(5) 0.052(5) -0.005(4) 0.001(4) -0.001(4)
C67 0.089(5) 0.095(6) 0.056(5) 0.021(4) 0.011(4) -0.001(4)
C68 0.128(7) 0.145(8) 0.063(6) 0.033(5) 0.011(5) 0.002(6)
C69 0.158(10) 0.152(10) 0.106(8) 0.066(7) -0.011(7) 0.009(7)
C70 0.157(9) 0.126(8) 0.095(7) 0.058(6) 0.005(6) 0.038(6)
C71 0.116(7) 0.109(7) 0.097(7) 0.033(5) -0.001(5) 0.011(5)
C72 0.090(6) 0.101(6) 0.077(5) 0.032(4) 0.011(4) 0.019(5)
C73 0.095(7) 0.123(7) 0.126(8) 0.051(6) 0.044(6) 0.012(6)
C74 0.066(5) 0.127(7) 0.133(8) 0.054(6) 0.008(6) -0.011(5)
C75 0.067(5) 0.094(6) 0.104(6) 0.033(4) -0.003(4) -0.006(4)
C76 0.057(4) 0.054(4) 0.075(5) 0.013(3) -0.004(4) 0.003(3)
C77 0.072(5) 0.047(4) 0.064(5) 0.009(3) 0.012(4) 0.015(3)
C78 0.076(5) 0.072(5) 0.080(5) 0.019(4) -0.006(4) 0.022(4)
C79 0.110(6) 0.097(6) 0.066(5) 0.023(4) 0.000(5) 0.040(5)
C80 0.106(6) 0.078(5) 0.075(5) 0.039(4) 0.023(5) 0.023(4)
C81 0.068(4) 0.072(5) 0.074(5) 0.024(4) 0.020(4) 0.011(3)
C82 0.092(5) 0.082(6) 0.099(6) 0.010(4) 0.018(4) 0.020(4)
C83 0.147(8) 0.078(6) 0.101(6) 0.007(5) 0.018(6) 0.051(6)
C84 0.171(9) 0.059(5) 0.099(6) 0.016(4) 0.018(7) 0.011(6)
C85 0.110(6) 0.072(6) 0.089(6) 0.023(4) 0.009(5) -0.007(5)
C86 0.082(5) 0.069(5) 0.055(4) 0.020(4) -0.009(4) 0.001(4)
C87 0.066(5) 0.090(5) 0.052(4) 0.026(4) -0.001(3) 0.003(4)
C88 0.072(5) 0.111(6) 0.089(6) 0.029(4) -0.003(4) -0.013(5)
C89 0.068(5) 0.175(10) 0.094(7) 0.047(6) 0.000(5) 0.008(6)
C90 0.071(6) 0.166(9) 0.084(6) 0.019(6) 0.012(5) 0.033(6)
C91 0.093(6) 0.115(6) 0.071(5) 0.017(4) 0.010(4) 0.038(5)
C92 0.117(6) 0.096(6) 0.063(5) 0.029(5) -0.010(4) -0.005(5)
C93 0.188(9) 0.144(9) 0.073(6) 0.044(6) -0.037(6) -0.015(8)
C94 0.246(12) 0.135(9) 0.117(9) 0.075(8) -0.038(8) 0.008(9)
C95 0.223(10) 0.109(7) 0.097(7) 0.045(6) -0.037(7) 0.035(7)
C96 0.111(6) 0.064(5) 0.088(6) 0.017(5) -0.007(4) 0.013(4)
C97 0.105(6) 0.056(5) 0.082(6) 0.012(4) 0.000(4) 0.011(4)
C98 0.146(7) 0.087(6) 0.105(7) 0.011(5) 0.016(6) 0.001(6)
C99 0.129(7) 0.087(7) 0.141(10) 0.000(7) -0.003(7) -0.008(5)
C100 0.166(9) 0.084(7) 0.113(8) -0.012(6) -0.025(7) 0.020(6)
C101 0.152(7) 0.090(6) 0.075(6) 0.002(5) -0.011(5) 0.029(6)
C41' 0.053(3) 0.055(3) 0.055(3) 0.009(3) 0.005(3) 0.003(3)
F1 0.119(4) 0.178(5) 0.225(6) 0.136(4) -0.040(4) -0.042(3)
F2 0.089(3) 0.200(5) 0.119(4) -0.032(3) 0.000(2) 0.061(3)
F3 0.087(3) 0.136(4) 0.104(3) 0.027(3) -0.019(2) 0.034(2)
F4 0.129(4) 0.136(4) 0.165(4) 0.083(3) -0.002(3) -0.017(3)
F5 0.059(2) 0.164(4) 0.096(3) 0.045(3) -0.004(2) 0.029(2)
F6 0.136(4) 0.190(5) 0.123(4) -0.045(4) -0.018(3) 0.078(4)
F7 0.103(3) 0.150(5) 0.212(5) -0.027(4) -0.019(3) 0.039(3)
F8 0.172(5) 0.252(7) 0.153(5) 0.138(5) -0.059(4) -0.108(5)
F9 0.125(4) 0.217(6) 0.186(5) 0.150(4) -0.002(3) -0.038(4)
F10 0.250(7) 0.175(6) 0.228(7) -0.092(5) -0.054(5) 0.129(5)
F11 0.090(3) 0.179(4) 0.092(3) 0.062(3) -0.020(2) -0.007(3)
F12 0.080(2) 0.110(3) 0.126(3) 0.047(2) -0.009(2) 0.015(2)
F13 0.226(5) 0.160(5) 0.115(4) 0.061(3) -0.044(4) -0.075(4)
F14 0.163(4) 0.180(5) 0.085(3) 0.036(3) 0.022(3) 0.029(4)
F15 0.215(6) 0.157(5) 0.168(5) 0.009(4) -0.050(4) 0.042(4)
F16 0.187(5) 0.234(7) 0.153(5) 0.027(4) 0.054(4) -0.019(5)
F17 0.153(4) 0.217(6) 0.087(3) 0.058(3) -0.014(3) 0.034(4)
F18 0.184(4) 0.122(4) 0.120(4) 0.024(3) 0.003(3) -0.035(3)
F19 0.314(10) 0.139(6) 0.360(11) 0.053(6) 0.058(8) 0.082(6)
F20 0.148(5) 0.394(10) 0.092(4) -0.033(5) 0.019(3) 0.019(5)
F21 0.122(4) 0.276(8) 0.177(5) -0.015(5) -0.042(4) 0.015(5)
F22 0.239(7) 0.192(7) 0.288(9) 0.120(6) -0.002(6) 0.014(6)
F23 0.198(5) 0.262(7) 0.099(4) 0.023(4) 0.039(4) 0.066(5)
F24 0.115(4) 0.274(7) 0.137(4) -0.052(4) -0.022(3) 0.008(4)
F25 0.113(3) 0.132(4) 0.123(4) 0.040(3) 0.056(3) -0.001(3)
F26 0.245(6) 0.111(4) 0.168(5) -0.001(3) 0.081(4) 0.066(4)
F27 0.125(4) 0.261(7) 0.151(4) 0.097(4) -0.036(3) 0.024(4)
F28 0.133(4) 0.091(3) 0.185(5) -0.020(3) 0.081(3) -0.007(3)
F29 0.116(3) 0.096(3) 0.139(4) 0.021(3) 0.027(3) -0.024(3)
F30 0.103(3) 0.321(8) 0.141(4) 0.103(5) 0.009(3) 0.038(4)
F31 0.083(4) 0.193(7) 0.584(16) 0.079(8) 0.026(6) 0.021(4)
F32 0.219(6) 0.252(7) 0.124(5) 0.027(5) 0.004(4) -0.056(5)
F33 0.434(12) 0.123(5) 0.279(9) 0.095(5) 0.012(8) -0.084(7)
F34 0.163(6) 0.242(8) 0.445(13) -0.052(8) 0.029(7) 0.102(6)
F35 0.359(10) 0.224(7) 0.121(5) -0.043(5) -0.009(5) -0.089(7)
F36 0.213(6) 0.139(5) 0.203(6) 0.071(4) 0.001(4) -0.033(4)
F37 0.164(5) 0.165(5) 0.260(7) 0.113(5) 0.038(4) 0.073(4)
F38 0.458(12) 0.227(8) 0.182(7) -0.115(6) -0.132(8) 0.158(8)
F39 0.176(6) 0.336(11) 0.367(11) 0.265(10) 0.066(6) 0.029(6)
F40 0.130(4) 0.137(4) 0.295(7) 0.100(5) 0.016(4) 0.036(4)
F41 0.296(9) 0.234(8) 0.196(7) -0.036(6) 0.018(6) 0.094(7)
F42 0.170(5) 0.257(8) 0.348(10) 0.227(8) 0.109(6) 0.068(5)
N1 0.041(3) 0.058(3) 0.053(3) 0.008(2) 0.002(2) 0.003(2)
N2 0.047(3) 0.052(3) 0.042(3) 0.012(2) 0.009(2) 0.012(2)
N3 0.056(3) 0.040(3) 0.056(3) 0.011(2) 0.005(2) 0.006(2)
N4 0.054(3) 0.054(3) 0.044(3) 0.009(2) 0.007(2) 0.005(3)
N5 0.042(3) 0.060(3) 0.055(3) 0.010(3) 0.003(2) 0.008(2)
N6 0.046(3) 0.061(3) 0.059(3) 0.014(3) 0.009(3) 0.008(3)
N7 0.048(3) 0.044(3) 0.052(3) 0.007(2) 0.000(2) 0.002(2)
N8 0.051(3) 0.035(3) 0.065(3) 0.005(2) -0.003(2) 0.004(2)
N9 0.053(3) 0.055(3) 0.055(3) 0.009(3) 0.005(3) 0.003(3)
N10 0.068(3) 0.058(3) 0.062(3) 0.016(3) 0.017(3) 0.019(3)
N11 0.070(3) 0.060(3) 0.055(3) 0.013(2) 0.012(3) 0.011(3)
N12 0.073(4) 0.057(3) 0.068(4) 0.016(3) 0.019(3) 0.004(3)
N13 0.086(4) 0.068(4) 0.065(4) 0.008(3) 0.018(3) 0.006(3)
N14 0.080(4) 0.068(4) 0.063(4) 0.013(3) 0.012(3) 0.006(3)
N15 0.092(4) 0.092(5) 0.069(4) 0.026(3) 0.010(3) 0.018(4)
N16 0.076(4) 0.067(4) 0.061(4) 0.018(3) 0.019(3) 0.002(3)
N17 0.057(3) 0.057(3) 0.066(3) 0.011(3) 0.012(3) 0.006(3)
N18 0.068(4) 0.070(4) 0.067(4) 0.011(3) 0.006(3) 0.015(3)
N19 0.072(4) 0.073(4) 0.060(3) 0.018(3) 0.007(3) 0.011(3)
N20 0.085(4) 0.077(4) 0.058(4) 0.014(3) -0.006(3) 0.006(3)
N21 0.121(5) 0.081(4) 0.063(4) 0.013(4) 0.000(4) 0.016(4)
P1 0.0551(10) 0.0693(12) 0.0721(12) 0.0084(10) 0.0003(9) 0.0123(9)
P2 0.0698(12) 0.0681(12) 0.0789(13) 0.0263(11) 0.0023(11) 0.0028(10)
P3 0.1184(18) 0.0990(18) 0.0617(14) 0.0218(12) -0.0129(14) -0.0180(14)
P4 0.112(2) 0.133(3) 0.0812(18) -0.0061(16) 0.0048(15) 0.0058(17)
P5 0.0650(11) 0.0742(13) 0.0672(12) 0.0100(10) 0.0084(10) 0.0111(10)
P6 0.0848(16) 0.0839(16) 0.112(2) 0.0120(14) 0.0035(13) 0.0039(13)
P7 0.128(2) 0.0827(16) 0.116(2) 0.0407(17) 0.0344(16) 0.0241(15)
N22 0.139(12) 0.64(4) 0.140(11) -0.076(14) -0.011(8) -0.055(14)
C102 0.147(19) 0.48(4) 0.108(15) 0.021(18) 0.022(11) -0.032(18)
C103 0.217(19) 0.43(3) 0.158(15) 0.076(16) 0.053(11) -0.016(17)

loop_
_atom_type_symbol
_atom_type_description
_atom_type_scat_dispersion_real
_atom_type_scat_dispersion_imag
_atom_type_scat_source
C C 0.0033 0.0016 'International Tables Vol C Tables 4.2.6.8 and 6.1.1.4'
H H 0.0000 0.0000 'International Tables Vol C Tables 4.2.6.8 and 6.1.1.4'
N N 0.0061 0.0033 'International Tables Vol C Tables 4.2.6.8 and 6.1.1.4'
F F 0.0171 0.0103 'International Tables Vol C Tables 4.2.6.8 and 6.1.1.4'
P P 0.1023 0.0942 'International Tables Vol C Tables 4.2.6.8 and 6.1.1.4'
Cu Cu 0.3201 1.2651 'International Tables Vol C Tables 4.2.6.8 and 6.1.1.4'

loop_
_geom_angle_atom_site_label_1
_geom_angle_atom_site_label_2
_geom_angle_atom_site_label_3
_geom_angle
N4 Cu1 N1 173.79(18)
N4 Cu1 C41' 93.76(18)
N1 Cu1 C41' 92.36(18)
N4 Cu1 N3 80.00(19)
N1 Cu1 N3 94.58(17)
C41' Cu1 N3 140.45(19)
N4 Cu1 N2 98.52(17)
N1 Cu1 N2 79.57(19)
C41' Cu1 N2 117.28(18)
N3 Cu1 N2 102.27(15)
N5 Cu2 N8 173.60(17)
N5 Cu2 C41 91.92(18)
N8 Cu2 C41 94.26(18)
N5 Cu2 N7 94.20(17)
N8 Cu2 N7 79.84(17)
C41 Cu2 N7 142.82(19)
N5 Cu2 N6 79.0(2)
N8 Cu2 N6 99.34(18)
C41 Cu2 N6 119.89(19)
N7 Cu2 N6 97.26(16)
N14 Cu3 N11 166.0(2)
N14 Cu3 N10 93.91(19)
N11 Cu3 N10 80.3(2)
N14 Cu3 N13 91.32(19)
N11 Cu3 N13 97.2(2)
N10 Cu3 N13 166.1(2)
N14 Cu3 N12 103.9(2)
N11 Cu3 N12 88.96(17)
N10 Cu3 N12 90.30(19)
N13 Cu3 N12 76.0(2)
N14 Cu3 N15 75.8(2)
N11 Cu3 N15 91.7(2)
N10 Cu3 N15 93.38(19)
N13 Cu3 N15 100.4(2)
N12 Cu3 N15 176.32(19)
N16 Cu4 N19 175.4(2)
N16 Cu4 N17 79.4(2)
N19 Cu4 N17 98.5(2)
N16 Cu4 N20 93.8(2)
N19 Cu4 N20 89.7(2)
N17 Cu4 N20 156.1(2)
N16 Cu4 N18 98.7(2)
N19 Cu4 N18 77.5(2)
N17 Cu4 N18 98.53(18)
N20 Cu4 N18 105.1(2)
N16 Cu4 N21 83.45(19)
N19 Cu4 N21 100.5(2)
N17 Cu4 N21 85.19(19)
N20 Cu4 N21 71.2(2)
N18 Cu4 N21 175.98(19)
N1 C1 C2 123.3(6)
N1 C1 H1 118.3
C2 C1 H1 118.3
C3 C2 C1 118.6(6)
C3 C2 H2 120.7
C1 C2 H2 120.7
C2 C3 C4 119.2(6)
C2 C3 H3 120.4
C4 C3 H3 120.4
C3 C4 C5 120.9(6)
C3 C4 H4 119.6
C5 C4 H4 119.6
N1 C5 C4 119.2(5)
N1 C5 C6 115.0(5)
C4 C5 C6 125.8(6)
N2 C6 C7 121.2(5)
N2 C6 C5 115.4(5)
C7 C6 C5 123.4(5)
C8 C7 C6 118.8(6)
C8 C7 H7 120.6
C6 C7 H7 120.6
C9 C8 C7 120.3(6)
C9 C8 H8 119.8
C7 C8 H8 119.8
C8 C9 C10 118.2(6)
C8 C9 H9 120.9
C10 C9 H9 120.9
N2 C10 C9 122.4(5)
N2 C10 H10 118.8
C9 C10 H10 118.8
N3 C11 C12 122.1(5)
N3 C11 H11 118.9
C12 C11 H11 118.9
C13 C12 C11 118.9(6)
C13 C12 H12 120.5
C11 C12 H12 120.5
C12 C13 C14 119.9(6)
C12 C13 H13 120.0
C14 C13 H13 120.0
C13 C14 C15 119.3(6)
C13 C14 H14 120.4
C15 C14 H14 120.4
N3 C15 C14 121.0(5)
N3 C15 C16 115.2(5)
C14 C15 C16 123.8(5)
N4 C16 C17 120.7(5)
N4 C16 C15 114.4(5)
C17 C16 C15 124.8(6)
C18 C17 C16 119.8(6)
C18 C17 H17 120.1
C16 C17 H17 120.1
C19 C18 C17 119.2(6)
C19 C18 H18 120.4
C17 C18 H18 120.4
C18 C19 C20 118.7(6)
C18 C19 H19 120.7
C20 C19 H19 120.7
N4 C20 C19 123.6(6)
N4 C20 H20 118.2
C19 C20 H20 118.2
N5 C21 C22 123.8(6)
N5 C21 H21 118.1
C22 C21 H21 118.1
C23 C22 C21 117.3(6)
C23 C22 H22 121.4
C21 C22 H22 121.4
C22 C23 C24 120.9(6)
C22 C23 H23 119.5
C24 C23 H23 119.5
C23 C24 C25 119.1(6)
C23 C24 H24 120.4
C25 C24 H24 120.4
N5 C25 C24 120.9(6)
N5 C25 C26 114.5(5)
C24 C25 C26 124.6(6)
N6 C26 C27 121.6(6)
N6 C26 C25 115.7(5)
C27 C26 C25 122.6(6)
C26 C27 C28 118.1(7)
C26 C27 H27 120.9
C28 C27 H27 120.9
C29 C28 C27 121.1(7)
C29 C28 H28 119.4
C27 C28 H28 119.4
C28 C29 C30 116.9(7)
C28 C29 H29 121.5
C30 C29 H29 121.5
N6 C30 C29 122.8(6)
N6 C30 H30 118.6
C29 C30 H30 118.6
N7 C31 C32 121.8(5)
N7 C31 H31 119.1
C32 C31 H31 119.1
C33 C32 C31 119.1(6)
C33 C32 H32 120.5
C31 C32 H32 120.5
C34 C33 C32 119.3(5)
C34 C33 H33 120.3
C32 C33 H33 120.3
C33 C34 C35 119.6(5)
C33 C34 H34 120.2
C35 C34 H34 120.2
N7 C35 C34 121.5(5)
N7 C35 C36 114.4(5)
C34 C35 C36 124.1(5)
N8 C36 C37 121.4(5)
N8 C36 C35 114.7(5)
C37 C36 C35 123.9(5)
C38 C37 C36 119.7(6)
C38 C37 H37 120.2
C36 C37 H37 120.2
C39 C38 C37 118.8(6)
C39 C38 H38 120.6
C37 C38 H38 120.6
C38 C39 C40 119.3(6)
C38 C39 H39 120.3
C40 C39 H39 120.3
N8 C40 C39 122.1(5)
N8 C40 H40 118.9
C39 C40 H40 118.9
C41' C41 Cu2 179.3(5)
N10 C42 C43 123.9(6)
N10 C42 H42 118.0
C43 C42 H42 118.0
C42 C43 C44 118.6(6)
C42 C43 H43 120.7
C44 C43 H43 120.7
C43 C44 C45 118.9(6)
C43 C44 H44 120.5
C45 C44 H44 120.5
C46 C45 C44 120.5(6)
C46 C45 H45 119.8
C44 C45 H45 119.8
N10 C46 C45 120.4(5)
N10 C46 C47 115.1(5)
C45 C46 C47 124.4(6)
N11 C47 C48 121.4(5)
N11 C47 C46 115.5(5)
C48 C47 C46 123.1(6)
C49 C48 C47 117.5(6)
C49 C48 H48 121.2
C47 C48 H48 121.2
C50 C49 C48 122.2(6)
C50 C49 H49 118.9
C48 C49 H49 118.9
C49 C50 C51 117.6(6)
C49 C50 H50 121.2
C51 C50 H50 121.2
N11 C51 C50 121.5(6)
N11 C51 H51 119.2
C50 C51 H51 119.2
N12 C52 C53 124.9(7)
N12 C52 H52 117.6
C53 C52 H52 117.6
C54 C53 C52 116.4(7)
C54 C53 H53 121.8
C52 C53 H53 121.8
C55 C54 C53 120.6(7)
C55 C54 H54 119.7
C53 C54 H54 119.7
C54 C55 C56 118.7(7)
C54 C55 H55 120.6
C56 C55 H55 120.6
N12 C56 C55 122.2(7)
N12 C56 C57 115.1(7)
C55 C56 C57 122.7(7)
N13 C57 C58 120.7(7)
N13 C57 C56 117.3(6)
C58 C57 C56 122.0(8)
C59 C58 C57 119.3(8)
C59 C58 H58 120.3
C57 C58 H58 120.3
C58 C59 C60 119.8(8)
C58 C59 H59 120.1
C60 C59 H59 120.1
C61 C60 C59 117.7(9)
C61 C60 H60 121.2
C59 C60 H60 121.2
C60 C61 N13 125.1(8)
C60 C61 H61 117.5
N13 C61 H61 117.5
N14 C62 C63 122.1(7)
N14 C62 H62 119.0
C63 C62 H62 119.0
C64 C63 C62 118.5(8)
C64 C63 H63 120.8
C62 C63 H63 120.8
C63 C64 C65 119.9(8)
C63 C64 H64 120.1
C65 C64 H64 120.1
C64 C65 C66 119.5(8)
C64 C65 H65 120.2
C66 C65 H65 120.2
N14 C66 C65 120.7(8)
N14 C66 C67 116.9(6)
C65 C66 C67 122.4(8)
N15 C67 C68 120.0(8)
N15 C67 C66 115.4(7)
C68 C67 C66 124.5(8)
C67 C68 C69 120.2(9)
C67 C68 H68 119.9
C69 C68 H68 119.9
C70 C69 C68 118.6(9)
C70 C69 H69 120.7
C68 C69 H69 120.7
C69 C70 C71 118.4(10)
C69 C70 H70 120.8
C71 C70 H70 120.8
N15 C71 C70 124.6(8)
N15 C71 H71 117.7
C70 C71 H71 117.7
N16 C72 C73 122.9(7)
N16 C72 H72 118.5
C73 C72 H72 118.5
C74 C73 C72 119.2(8)
C74 C73 H73 120.4
C72 C73 H73 120.4
C73 C74 C75 119.1(7)
C73 C74 H74 120.5
C75 C74 H74 120.5
C76 C75 C74 119.4(7)
C76 C75 H75 120.3
C74 C75 H75 120.3
N16 C76 C75 122.0(6)
N16 C76 C77 114.3(6)
C75 C76 C77 123.7(7)
N17 C77 C78 121.2(6)
N17 C77 C76 114.7(6)
C78 C77 C76 124.0(6)
C79 C78 C77 119.1(6)
C79 C78 H78 120.4
C77 C78 H78 120.4
C78 C79 C80 118.8(7)
C78 C79 H79 120.6
C80 C79 H79 120.6
C81 C80 C79 119.3(7)
C81 C80 H80 120.3
C79 C80 H80 120.3
N17 C81 C80 122.5(6)
N17 C81 H81 118.8
C80 C81 H81 118.8
N18 C82 C83 123.8(7)
N18 C82 H82 118.1
C83 C82 H82 118.1
C84 C83 C82 118.0(8)
C84 C83 H83 121.0
C82 C83 H83 121.0
C83 C84 C85 119.6(8)
C83 C84 H84 120.2
C85 C84 H84 120.2
C86 C85 C84 119.1(7)
C86 C85 H85 120.5
C84 C85 H85 120.5
N18 C86 C85 121.5(7)
N18 C86 C87 115.0(6)
C85 C86 C87 123.5(7)
N19 C87 C88 121.1(6)
N19 C87 C86 116.8(6)
C88 C87 C86 122.1(7)
C87 C88 C89 118.9(7)
C87 C88 H88 120.5
C89 C88 H88 120.5
C90 C89 C88 120.4(8)
C90 C89 H89 119.8
C88 C89 H89 119.8
C89 C90 C91 118.6(8)
C89 C90 H90 120.7
C91 C90 H90 120.7
N19 C91 C90 122.0(7)
N19 C91 H91 119.0
C90 C91 H91 119.0
N20 C92 C93 120.7(7)
N20 C92 H92 119.7
C93 C92 H92 119.7
C94 C93 C92 118.1(8)
C94 C93 H93 120.9
C92 C93 H93 120.9
C93 C94 C95 122.0(9)
C93 C94 H94 119.0
C95 C94 H94 119.0
C94 C95 C96 116.5(8)
C94 C95 H95 121.8
C96 C95 H95 121.8
N20 C96 C95 121.6(7)
N20 C96 C97 118.2(7)
C95 C96 C97 120.1(8)
N21 C97 C98 123.2(7)
N21 C97 C96 114.8(7)
C98 C97 C96 121.9(8)
C97 C98 C99 119.1(9)
C97 C98 H98 120.5
C99 C98 H98 120.5
C98 C99 C100 119.0(9)
C98 C99 H99 120.5
C100 C99 H99 120.5
C99 C100 C101 118.2(9)
C99 C100 H100 120.9
C101 C100 H100 120.9
N21 C101 C100 122.6(8)
N21 C101 H101 118.7
C100 C101 H101 118.7
C41 C41' Cu1 175.9(5)
C1 N1 C5 118.7(5)
C1 N1 Cu1 124.1(4)
C5 N1 Cu1 117.1(4)
C10 N2 C6 119.0(5)
C10 N2 Cu1 128.1(4)
C6 N2 Cu1 112.8(4)
C11 N3 C15 118.8(5)
C11 N3 Cu1 127.9(4)
C15 N3 Cu1 112.4(3)
C20 N4 C16 117.9(5)
C20 N4 Cu1 125.1(4)
C16 N4 Cu1 116.9(4)
C25 N5 C21 117.9(5)
C25 N5 Cu2 118.0(4)
C21 N5 Cu2 123.9(4)
C26 N6 C30 119.4(5)
C26 N6 Cu2 112.3(4)
C30 N6 Cu2 128.1(4)
C31 N7 C35 118.6(5)
C31 N7 Cu2 127.6(4)
C35 N7 Cu2 113.2(3)
C36 N8 C40 118.7(5)
C36 N8 Cu2 117.0(3)
C40 N8 Cu2 124.2(4)
C42 N10 C46 117.6(5)
C42 N10 Cu3 128.1(4)
C46 N10 Cu3 113.9(4)
C51 N11 C47 119.7(5)
C51 N11 Cu3 125.4(4)
C47 N11 Cu3 115.0(4)
C56 N12 C52 117.2(6)
C56 N12 Cu3 110.3(5)
C52 N12 Cu3 128.3(4)
C61 N13 C57 117.4(6)
C61 N13 Cu3 124.2(5)
C57 N13 Cu3 118.1(5)
C62 N14 C66 119.3(6)
C62 N14 Cu3 121.1(5)
C66 N14 Cu3 119.5(5)
C71 N15 C67 118.1(7)
C71 N15 Cu3 130.7(5)
C67 N15 Cu3 107.2(5)
C76 N16 C72 117.3(6)
C76 N16 Cu4 116.9(4)
C72 N16 Cu4 125.7(5)
C81 N17 C77 118.9(5)
C81 N17 Cu4 126.9(4)
C77 N17 Cu4 113.8(4)
C82 N18 C86 118.1(6)
C82 N18 Cu4 129.0(5)
C86 N18 Cu4 112.7(4)
C87 N19 C91 118.9(6)
C87 N19 Cu4 117.3(4)
C91 N19 Cu4 123.2(5)
C96 N20 C92 120.9(6)
C96 N20 Cu4 120.9(5)
C92 N20 Cu4 118.2(5)
C97 N21 C101 118.0(7)
C97 N21 Cu4 102.1(4)
C101 N21 Cu4 126.8(5)
F6 P1 F2 179.7(3)
F6 P1 F1 90.6(3)
F2 P1 F1 89.3(3)
F6 P1 F4 90.0(3)
F2 P1 F4 90.1(3)
F1 P1 F4 179.4(3)
F6 P1 F5 91.4(2)
F2 P1 F5 88.3(2)
F1 P1 F5 91.6(2)
F4 P1 F5 88.3(2)
F6 P1 F3 89.0(2)
F2 P1 F3 91.3(2)
F1 P1 F3 87.4(2)
F4 P1 F3 92.8(3)
F5 P1 F3 178.9(3)
F10 P2 F9 92.2(4)
F10 P2 F8 95.0(4)
F9 P2 F8 172.7(4)
F10 P2 F7 178.2(4)
F9 P2 F7 88.8(3)
F8 P2 F7 84.0(4)
F10 P2 F11 90.3(3)
F9 P2 F11 92.7(3)
F8 P2 F11 87.7(2)
F7 P2 F11 91.2(3)
F10 P2 F12 92.0(3)
F9 P2 F12 89.0(2)
F8 P2 F12 90.4(2)
F7 P2 F12 86.5(2)
F11 P2 F12 177.1(2)
F14 P3 F13 91.1(3)
F14 P3 F17 94.1(3)
F13 P3 F17 92.4(3)
F14 P3 F18 93.6(3)
F13 P3 F18 172.0(4)
F17 P3 F18 93.7(3)
F14 P3 F15 89.1(3)
F13 P3 F15 85.1(3)
F17 P3 F15 176.0(4)
F18 P3 F15 88.5(3)
F14 P3 F16 176.0(3)
F13 P3 F16 86.9(3)
F17 P3 F16 89.5(3)
F18 P3 F16 88.0(3)
F15 P3 F16 87.3(4)
F20 P4 F19 87.7(4)
F20 P4 F22 94.8(5)
F19 P4 F22 176.7(5)
F20 P4 F21 93.4(3)
F19 P4 F21 89.8(4)
F22 P4 F21 87.9(4)
F20 P4 F23 176.3(4)
F19 P4 F23 90.3(4)
F22 P4 F23 87.3(4)
F21 P4 F23 89.7(3)
F20 P4 F24 89.0(3)
F19 P4 F24 92.8(5)
F22 P4 F24 89.3(4)
F21 P4 F24 176.5(4)
F23 P4 F24 88.0(3)
F27 P5 F26 89.0(3)
F27 P5 F30 178.4(4)
F26 P5 F30 90.2(3)
F27 P5 F28 92.8(3)
F26 P5 F28 178.1(3)
F30 P5 F28 88.0(3)
F27 P5 F25 92.3(3)
F26 P5 F25 88.6(3)
F30 P5 F25 89.1(3)
F28 P5 F25 90.6(2)
F27 P5 F29 89.5(3)
F26 P5 F29 92.4(3)
F30 P5 F29 89.2(3)
F28 P5 F29 88.4(2)
F25 P5 F29 178.0(3)
F31 P6 F34 173.4(5)
F31 P6 F35 93.5(5)
F34 P6 F35 88.7(5)
F31 P6 F33 85.7(5)
F34 P6 F33 100.7(6)
F35 P6 F33 87.7(4)
F31 P6 F32 91.3(5)
F34 P6 F32 86.6(4)
F35 P6 F32 175.1(5)
F33 P6 F32 91.8(4)
F31 P6 F36 87.5(4)
F34 P6 F36 86.1(5)
F35 P6 F36 95.4(4)
F33 P6 F36 172.6(5)
F32 P6 F36 85.7(3)
F38 P7 F42 98.0(6)
F38 P7 F39 89.7(6)
F42 P7 F39 172.2(6)
F38 P7 F41 176.1(6)
F42 P7 F41 85.9(5)
F39 P7 F41 86.4(5)
F38 P7 F37 91.3(4)
F42 P7 F37 90.2(3)
F39 P7 F37 89.1(3)
F41 P7 F37 89.2(4)
F38 P7 F40 90.0(4)
F42 P7 F40 89.2(3)
F39 P7 F40 91.3(3)
F41 P7 F40 89.5(4)
F37 P7 F40 178.6(4)
N22 C102 C103 173(2)
C102 C103 H10A 109.5
C102 C103 H10B 109.5
H10A C103 H10B 109.5
C102 C103 H10C 109.5
H10A C103 H10C 109.5
H10B C103 H10C 109.5

loop_
_geom_bond_atom_site_label_1
_geom_bond_atom_site_label_2
_geom_bond_distance
Cu1 N4 1.971(4)
Cu1 N1 1.978(4)
Cu1 C41' 1.983(5)
Cu1 N3 2.076(4)
Cu1 N2 2.103(4)
Cu2 N5 1.975(4)
Cu2 N8 1.979(4)
Cu2 C41 1.982(5)
Cu2 N7 2.065(4)
Cu2 N6 2.123(5)
Cu3 N14 2.008(5)
Cu3 N11 2.021(4)
Cu3 N10 2.039(5)
Cu3 N13 2.047(5)
Cu3 N12 2.314(5)
Cu3 N15 2.332(6)
Cu4 N16 1.990(5)
Cu4 N19 2.016(5)
Cu4 N17 2.053(5)
Cu4 N20 2.067(5)
Cu4 N18 2.199(5)
Cu4 N21 2.558(6)
C1 N1 1.341(6)
C1 C2 1.363(7)
C1 H1 0.9300
C2 C3 1.346(8)
C2 H2 0.9300
C3 C4 1.373(8)
C3 H3 0.9300
C4 C5 1.382(7)
C4 H4 0.9300
C5 N1 1.350(6)
C5 C6 1.467(7)
C6 N2 1.346(6)
C6 C7 1.379(7)
C7 C8 1.376(8)
C7 H7 0.9300
C8 C9 1.349(7)
C8 H8 0.9300
C9 C10 1.395(7)
C9 H9 0.9300
C10 N2 1.323(6)
C10 H10 0.9300
C11 N3 1.329(6)
C11 C12 1.395(7)
C11 H11 0.9300
C12 C13 1.349(7)
C12 H12 0.9300
C13 C14 1.372(7)
C13 H13 0.9300
C14 C15 1.386(7)
C14 H14 0.9300
C15 N3 1.355(6)
C15 C16 1.457(7)
C16 N4 1.347(6)
C16 C17 1.390(7)
C17 C18 1.377(8)
C17 H17 0.9300
C18 C19 1.350(8)
C18 H18 0.9300
C19 C20 1.375(7)
C19 H19 0.9300
C20 N4 1.334(6)
C20 H20 0.9300
C21 N5 1.335(6)
C21 C22 1.372(7)
C21 H21 0.9300
C22 C23 1.348(8)
C22 H22 0.9300
C23 C24 1.350(8)
C23 H23 0.9300
C24 C25 1.391(7)
C24 H24 0.9300
C25 N5 1.331(6)
C25 C26 1.477(8)
C26 N6 1.328(6)
C26 C27 1.382(8)
C27 C28 1.391(9)
C27 H27 0.9300
C28 C29 1.354(9)
C28 H28 0.9300
C29 C30 1.397(9)
C29 H29 0.9300
C30 N6 1.335(7)
C30 H30 0.9300
C31 N7 1.340(6)
C31 C32 1.387(7)
C31 H31 0.9300
C32 C33 1.370(7)
C32 H32 0.9300
C33 C34 1.369(7)
C33 H33 0.9300
C34 C35 1.376(7)
C34 H34 0.9300
C35 N7 1.354(6)
C35 C36 1.470(7)
C36 N8 1.336(6)
C36 C37 1.379(7)
C37 C38 1.374(7)
C37 H37 0.9300
C38 C39 1.360(7)
C38 H38 0.9300
C39 C40 1.377(7)
C39 H39 0.9300
C40 N8 1.338(6)
C40 H40 0.9300
C41 C41' 1.153(5)
C42 N10 1.340(6)
C42 C43 1.357(7)
C42 H42 0.9300
C43 C44 1.358(8)
C43 H43 0.9300
C44 C45 1.376(8)
C44 H44 0.9300
C45 C46 1.372(7)
C45 H45 0.9300
C46 N10 1.357(6)
C46 C47 1.464(7)
C47 N11 1.341(6)
C47 C48 1.383(7)
C48 C49 1.367(8)
C48 H48 0.9300
C49 C50 1.345(8)
C49 H49 0.9300
C50 C51 1.394(8)
C50 H50 0.9300
C51 N11 1.329(6)
C51 H51 0.9300
C52 N12 1.340(7)
C52 C53 1.372(8)
C52 H52 0.9300
C53 C54 1.370(9)
C53 H53 0.9300
C54 C55 1.368(9)
C54 H54 0.9300
C55 C56 1.385(9)
C55 H55 0.9300
C56 N12 1.328(7)
C56 C57 1.480(9)
C57 N13 1.354(8)
C57 C58 1.377(9)
C58 C59 1.371(10)
C58 H58 0.9300
C59 C60 1.373(11)
C59 H59 0.9300
C60 C61 1.330(9)
C60 H60 0.9300
C61 N13 1.338(8)
C61 H61 0.9300
C62 N14 1.326(8)
C62 C63 1.387(8)
C62 H62 0.9300
C63 C64 1.356(10)
C63 H63 0.9300
C64 C65 1.362(10)
C64 H64 0.9300
C65 C66 1.381(8)
C65 H65 0.9300
C66 N14 1.341(7)
C66 C67 1.465(9)
C67 N15 1.359(7)
C67 C68 1.383(9)
C68 C69 1.412(11)
C68 H68 0.9300
C69 C70 1.348(10)
C69 H69 0.9300
C70 C71 1.374(10)
C70 H70 0.9300
C71 N15 1.333(9)
C71 H71 0.9300
C72 N16 1.348(7)
C72 C73 1.369(9)
C72 H72 0.9300
C73 C74 1.340(9)
C73 H73 0.9300
C74 C75 1.380(9)
C74 H74 0.9300
C75 C76 1.368(8)
C75 H75 0.9300
C76 N16 1.333(7)
C76 C77 1.471(8)
C77 N17 1.349(7)
C77 C78 1.382(8)
C78 C79 1.376(8)
C78 H78 0.9300
C79 C80 1.380(8)
C79 H79 0.9300
C80 C81 1.361(8)
C80 H80 0.9300
C81 N17 1.331(7)
C81 H81 0.9300
C82 N18 1.321(7)
C82 C83 1.379(9)
C82 H82 0.9300
C83 C84 1.339(10)
C83 H83 0.9300
C84 C85 1.381(9)
C84 H84 0.9300
C85 C86 1.380(8)
C85 H85 0.9300
C86 N18 1.324(7)
C86 C87 1.477(8)
C87 N19 1.333(7)
C87 C88 1.379(8)
C88 C89 1.380(9)
C88 H88 0.9300
C89 C90 1.328(10)
C89 H89 0.9300
C90 C91 1.390(9)
C90 H90 0.9300
C91 N19 1.342(7)
C91 H91 0.9300
C92 N20 1.328(7)
C92 C93 1.395(10)
C92 H92 0.9300
C93 C94 1.360(11)
C93 H93 0.9300
C94 C95 1.370(10)
C94 H94 0.9300
C95 C96 1.404(10)
C95 H95 0.9300
C96 N20 1.325(7)
C96 C97 1.469(9)
C97 N21 1.324(8)
C97 C98 1.375(9)
C98 C99 1.377(10)
C98 H98 0.9300
C99 C100 1.381(11)
C99 H99 0.9300
C100 C101 1.397(10)
C100 H100 0.9300
C101 N21 1.340(8)
C101 H101 0.9300
F1 P1 1.550(5)
F2 P1 1.549(4)
F3 P1 1.579(4)
F4 P1 1.556(4)
F5 P1 1.578(4)
F6 P1 1.536(4)
F7 P2 1.561(4)
F8 P2 1.528(5)
F9 P2 1.509(4)
F10 P2 1.471(4)
F11 P2 1.566(4)
F12 P2 1.598(4)
F13 P3 1.519(5)
F14 P3 1.514(4)
F15 P3 1.591(6)
F16 P3 1.598(5)
F17 P3 1.526(5)
F18 P3 1.543(5)
F19 P4 1.513(8)
F20 P4 1.509(5)
F21 P4 1.532(5)
F22 P4 1.523(7)
F23 P4 1.546(5)
F24 P4 1.551(5)
F25 P5 1.565(4)
F26 P5 1.524(4)
F27 P5 1.508(4)
F28 P5 1.557(4)
F29 P5 1.576(4)
F30 P5 1.536(5)
F31 P6 1.449(6)
F32 P6 1.519(5)
F33 P6 1.500(6)
F34 P6 1.461(6)
F35 P6 1.477(5)
F36 P6 1.544(6)
F37 P7 1.555(5)
F38 P7 1.433(5)
F39 P7 1.508(6)
F40 P7 1.570(5)
F41 P7 1.526(6)
F42 P7 1.497(6)
N22 C102 1.25(3)
C102 C103 1.306(10)
C103 H10A 0.9600
C103 H10B 0.9600
C103 H10C 0.9600
